data_7211532
loop_
_publ_author_name
'Sun, Li-Xin'
'Qi, Yan'
'Wang, You-Ming'
'Che, Yun-Xia'
'Zheng, Ji-Min'

_publ_section_title
;
 A variety of novel complexes constructed from
 biphenyl-3,3&#x2032;,4,4&#x2032;-tetracarboxylate and flexible
 bis(imidazole) ligands
;
_journal_issue 5
_journal_name_full CrystEngComm
_journal_page_first 1540
_journal_paper_doi 10.1039/b909590j
_journal_volume 12
_journal_year 2010
_chemical_formula_sum 'C20 H21 N4 Ni O4'
_chemical_formula_weight 440.12
_chemical_name_systematic
;
?
;
_space_group_IT_number 15
_symmetry_cell_setting monoclinic
_symmetry_space_group_name_Hall '-C 2yc'
_symmetry_space_group_name_H-M 'C 1 2/c 1'
_atom_sites_solution_hydrogens geom
_atom_sites_solution_primary direct
_atom_sites_solution_secondary difmap
_audit_creation_method SHELXL-97
_cell_angle_alpha 90.00
_cell_angle_beta 108.92(3)
_cell_angle_gamma 90.00
_cell_formula_units_Z 8
_cell_length_a 23.288(5)
_cell_length_b 10.373(2)
_cell_length_c 17.348(4)
_cell_measurement_reflns_used 11507
_cell_measurement_temperature 296(2)
_cell_measurement_theta_max 27.51
_cell_measurement_theta_min 3.06
_cell_volume 3964.3(16)
_computing_cell_refinement 'RAXIS-RAPID Auto(Rigaku, 2004)'
_computing_data_collection 'RAXIS-RAPID Auto(Rigaku, 2004)'
_computing_data_reduction 'CrystalStructure(Rigaku/MSC, 2004)'
_computing_molecular_graphics 'SHELXL-97 (Sheldrick, 2001)'
_computing_publication_material 'SHELXL-97 (Sheldrick, 1997)'
_computing_structure_refinement 'SHELXL-97 (Sheldrick, 1997)'
_computing_structure_solution 'SHELXS-97 (Sheldrick, 1997)'
_diffrn_ambient_temperature 298(2)
_diffrn_measured_fraction_theta_full 0.996
_diffrn_measured_fraction_theta_max 0.996
_diffrn_measurement_device_type 'rigaku r-axis rapid IP area detector'
_diffrn_measurement_method '\w scans'
_diffrn_radiation_monochromator graphite
_diffrn_radiation_probe x-ray
_diffrn_radiation_type MoK\a
_diffrn_radiation_wavelength 0.71073
_diffrn_reflns_av_R_equivalents 0.0791
_diffrn_reflns_av_sigmaI/netI 0.0657
_diffrn_reflns_limit_h_max 30
_diffrn_reflns_limit_h_min -30
_diffrn_reflns_limit_k_max 13
_diffrn_reflns_limit_k_min -13
_diffrn_reflns_limit_l_max 22
_diffrn_reflns_limit_l_min -21
_diffrn_reflns_number 18917
_diffrn_reflns_theta_full 27.48
_diffrn_reflns_theta_max 27.48
_diffrn_reflns_theta_min 3.06
_diffrn_source 'rotating anode'
_exptl_absorpt_coefficient_mu 1.013
_exptl_absorpt_correction_T_max 0.9054
_exptl_absorpt_correction_T_min 0.9054
_exptl_absorpt_correction_type multi-scan
_exptl_crystal_colour green
_exptl_crystal_density_diffrn 1.475
_exptl_crystal_density_method 'not measured'
_exptl_crystal_description block
_exptl_crystal_F_000 1832
_exptl_crystal_size_max 0.10
_exptl_crystal_size_mid 0.10
_exptl_crystal_size_min 0.10
_refine_diff_density_max 1.193
_refine_diff_density_min -0.433
_refine_diff_density_rms 0.083
_refine_ls_extinction_coef 0.0008(2)
_refine_ls_extinction_expression Fc^*^=kFc[1+0.001xFc^2^\l^3^/sin(2\q)]^-1/4^
_refine_ls_extinction_method SHELXL
_refine_ls_goodness_of_fit_ref 1.034
_refine_ls_hydrogen_treatment conf
_refine_ls_matrix_type full
_refine_ls_number_parameters 263
_refine_ls_number_reflns 4535
_refine_ls_number_restraints 0
_refine_ls_restrained_S_all 1.034
_refine_ls_R_factor_all 0.0949
_refine_ls_R_factor_gt 0.0559
_refine_ls_shift/su_max 0.001
_refine_ls_shift/su_mean 0.000
_refine_ls_structure_factor_coef Fsqd
_refine_ls_weighting_details 'calc w=1/[\s^2^(Fo^2^)+(0.0660P)^2^+6.5068P] where P=(Fo^2^+2Fc^2^)/3'
_refine_ls_weighting_scheme calc
_refine_ls_wR_factor_gt 0.1305
_refine_ls_wR_factor_ref 0.1472
_reflns_number_gt 3019
_reflns_number_total 4535
_reflns_threshold_expression >2sigma(I)
_cod_data_source_file b909590j.txt
_cod_data_source_block shelxl3
_cod_depositor_comments
;
The following automatic conversions were performed:

'_symmetry_cell_setting' value 'Monoclinic' changed to 'monoclinic'
according to /home/saulius/struct/CIF-dictionaries/cif_core.dic
dictionary named 'cif_core.dic' version 2.4.2 from 2011-04-26.

Automatic conversion script
Id: cif_fix_values 1891 2012-01-12 08:04:46Z andrius 
;
_cod_original_cell_volume 3964.1(14)
_cod_original_sg_symbol_H-M C2/c
_cod_database_code 7211532

loop_
_symmetry_equiv_pos_as_xyz
'x, y, z'
'-x, y, -z+1/2'
'x+1/2, y+1/2, z'
'-x+1/2, y+1/2, -z+1/2'
'-x, -y, -z'
'x, -y, z-1/2'
'-x+1/2, -y+1/2, -z'
'x+1/2, -y+1/2, z-1/2'

loop_
_atom_site_label
_atom_site_type_symbol
_atom_site_fract_x
_atom_site_fract_y
_atom_site_fract_z
_atom_site_U_iso_or_equiv
_atom_site_adp_type
_atom_site_occupancy
_atom_site_symmetry_multiplicity
_atom_site_calc_flag
_atom_site_refinement_flags
C1 C 0.7154(2) 0.7796(4) 0.8675(3) 0.0446(10) Uani 1 1 d .
H1 H 0.7495 0.7931 0.8519 0.054 Uiso 1 1 calc R
C2 C 0.6488(3) 0.8032(5) 0.9275(3) 0.0709(16) Uani 1 1 d .
H2 H 0.6275 0.8337 0.9607 0.085 Uiso 1 1 calc R
C3 C 0.6330(2) 0.7026(5) 0.8750(3) 0.0578(13) Uani 1 1 d .
H3 H 0.5986 0.6516 0.8661 0.069 Uiso 1 1 calc R
C4 C 0.70983(17) 0.0706(3) 0.7224(2) 0.0332(8) Uani 1 1 d .
C5 C 0.55652(17) -0.0439(4) 0.7242(2) 0.0364(8) Uani 1 1 d .
H5 H 0.5355 -0.1217 0.7163 0.044 Uiso 1 1 calc R
C6 C 0.61354(17) -0.0381(4) 0.7150(2) 0.0367(8) Uani 1 1 d .
H6 H 0.6302 -0.1124 0.7009 0.044 Uiso 1 1 calc R
C7 C 0.53095(16) 0.0647(3) 0.7450(2) 0.0300(8) Uani 1 1 d .
C8 C 0.62071(16) 0.1873(3) 0.7470(2) 0.0300(8) Uani 1 1 d .
C9 C 0.56428(16) 0.1793(3) 0.7569(2) 0.0317(8) Uani 1 1 d .
H9 H 0.5478 0.2530 0.7720 0.038 Uiso 1 1 calc R
C10 C 0.64824(16) 0.3189(3) 0.7543(2) 0.0330(8) Uani 1 1 d .
C11 C 0.64624(17) 0.0761(3) 0.7263(2) 0.0305(8) Uani 1 1 d .
C12 C 0.6161(2) 0.6497(4) 0.6016(3) 0.0485(10) Uani 1 1 d .
H12 H 0.6531 0.6750 0.5967 0.058 Uiso 1 1 calc R
C13 C 0.4991(2) 0.9270(4) 0.4946(3) 0.0564(12) Uani 1 1 d .
H13A H 0.4974 0.8867 0.5443 0.068 Uiso 1 1 calc R
H13B H 0.4624 0.9036 0.4511 0.068 Uiso 1 1 calc R
C14 C 0.5490(2) 0.5741(5) 0.6489(3) 0.0540(12) Uani 1 1 d .
H14 H 0.5307 0.5349 0.6832 0.065 Uiso 1 1 calc R
C15 C 0.5538(3) 0.8754(5) 0.4748(3) 0.0641(14) Uani 1 1 d .
H15A H 0.5551 0.9155 0.4249 0.077 Uiso 1 1 calc R
H15B H 0.5904 0.9000 0.5181 0.077 Uiso 1 1 calc R
C16 C 0.5197(2) 0.6191(5) 0.5739(3) 0.0626(13) Uani 1 1 d .
H16 H 0.4779 0.6190 0.5479 0.075 Uiso 1 1 calc R
C17 C 0.5534(3) 0.7311(5) 0.4646(3) 0.0680(15) Uani 1 1 d .
H17A H 0.5149 0.7046 0.4258 0.082 Uiso 1 1 calc R
H17B H 0.5854 0.7063 0.4431 0.082 Uiso 1 1 calc R
C18 C 0.7386(3) 0.9527(5) 0.9742(4) 0.089(2) Uani 1 1 d .
H18A H 0.7419 0.9349 1.0303 0.107 Uiso 1 1 calc R
H18B H 0.7792 0.9482 0.9703 0.107 Uiso 1 1 calc R
C19 C 0.7160(2) 1.0840(4) 0.9546(3) 0.0513(11) Uani 1 1 d .
H19A H 0.6756 1.0902 0.9593 0.062 Uiso 1 1 calc R
H19B H 0.7128 1.1033 0.8987 0.062 Uiso 1 1 calc R
C20 C 0.7571(3) 1.1823(5) 1.0106(3) 0.0680(14) Uani 1 1 d .
H20A H 0.7558 1.1683 1.0653 0.082 Uiso 1 1 calc R
H20B H 0.7984 1.1661 1.0117 0.082 Uiso 1 1 calc R
N1 N 0.61030(16) 0.5947(3) 0.6672(2) 0.0432(8) Uani 1 1 d .
N2 N 0.56252(18) 0.6651(4) 0.5430(2) 0.0548(10) Uani 1 1 d .
N3 N 0.67565(15) 0.6885(3) 0.8377(2) 0.0397(8) Uani 1 1 d .
N4 N 0.7015(2) 0.8508(3) 0.9224(2) 0.0568(10) Uani 1 1 d .
Ni1 Ni 0.68299(2) 0.54226(4) 0.76382(3) 0.03265(17) Uani 1 1 d .
O1 O 0.63693(12) 0.3989(2) 0.80295(17) 0.0390(6) Uani 1 1 d .
O2 O 0.67905(12) 0.3520(2) 0.70997(18) 0.0406(7) Uani 1 1 d .
O3 O 0.75227(11) 0.1201(3) 0.77948(16) 0.0369(6) Uani 1 1 d .
O4 O 0.72011(13) 0.0100(3) 0.66589(18) 0.0453(7) Uani 1 1 d .

loop_
_atom_site_aniso_label
_atom_site_aniso_U_11
_atom_site_aniso_U_22
_atom_site_aniso_U_33
_atom_site_aniso_U_23
_atom_site_aniso_U_13
_atom_site_aniso_U_12
C1 0.044(3) 0.035(2) 0.056(3) -0.0013(18) 0.017(2) -0.0035(19)
C2 0.082(4) 0.056(3) 0.090(4) -0.019(3) 0.049(3) 0.004(3)
C3 0.050(3) 0.046(3) 0.090(4) -0.008(2) 0.041(3) -0.005(2)
C4 0.029(2) 0.0245(19) 0.048(2) 0.0035(15) 0.0158(17) 0.0054(15)
C5 0.028(2) 0.0223(17) 0.059(2) -0.0025(17) 0.0139(17) -0.0014(15)
C6 0.030(2) 0.0233(18) 0.059(2) -0.0023(16) 0.0165(17) 0.0060(16)
C7 0.0232(19) 0.0236(18) 0.044(2) -0.0007(14) 0.0115(15) -0.0013(14)
C8 0.0254(19) 0.0250(18) 0.040(2) 0.0015(14) 0.0118(15) -0.0001(14)
C9 0.026(2) 0.0251(18) 0.045(2) -0.0023(15) 0.0132(16) 0.0010(14)
C10 0.0212(19) 0.0267(19) 0.052(2) 0.0017(16) 0.0129(16) 0.0025(15)
C11 0.0267(19) 0.0248(18) 0.042(2) 0.0015(14) 0.0141(15) 0.0038(14)
C12 0.039(3) 0.042(2) 0.062(3) 0.001(2) 0.013(2) 0.0043(19)
C13 0.054(3) 0.053(3) 0.060(3) 0.010(2) 0.015(2) 0.006(2)
C14 0.037(3) 0.051(3) 0.071(3) 0.007(2) 0.012(2) 0.001(2)
C15 0.069(4) 0.065(3) 0.060(3) 0.012(2) 0.023(3) 0.016(3)
C16 0.035(3) 0.062(3) 0.081(4) 0.001(3) 0.005(2) 0.002(2)
C17 0.073(4) 0.074(4) 0.048(3) 0.007(2) 0.008(3) 0.024(3)
C18 0.104(5) 0.046(3) 0.084(4) -0.022(3) -0.017(4) 0.011(3)
C19 0.054(3) 0.038(2) 0.062(3) -0.006(2) 0.021(2) -0.006(2)
C20 0.076(4) 0.044(3) 0.075(3) -0.005(2) 0.012(3) -0.007(3)
N1 0.038(2) 0.0318(18) 0.059(2) -0.0009(16) 0.0153(17) 0.0021(15)
N2 0.046(2) 0.047(2) 0.063(2) 0.0028(18) 0.0068(19) 0.0115(19)
N3 0.039(2) 0.0280(17) 0.057(2) -0.0013(14) 0.0219(16) -0.0029(14)
N4 0.063(3) 0.031(2) 0.071(3) -0.0105(18) 0.015(2) 0.0022(18)
Ni1 0.0250(3) 0.0244(3) 0.0506(3) -0.0004(2) 0.0151(2) -0.0019(2)
O1 0.0384(16) 0.0272(14) 0.0575(17) -0.0089(12) 0.0239(13) -0.0078(12)
O2 0.0372(16) 0.0270(14) 0.0654(18) 0.0023(12) 0.0274(14) -0.0006(12)
O3 0.0244(14) 0.0365(15) 0.0500(16) -0.0023(12) 0.0123(12) 0.0042(11)
O4 0.0350(16) 0.0464(17) 0.0605(18) -0.0118(13) 0.0238(14) -0.0010(13)

loop_
_atom_type_symbol
_atom_type_description
_atom_type_scat_dispersion_real
_atom_type_scat_dispersion_imag
_atom_type_scat_source
C C 0.0033 0.0016 'International Tables Vol C Tables 4.2.6.8 and 6.1.1.4'
H H 0.0000 0.0000 'International Tables Vol C Tables 4.2.6.8 and 6.1.1.4'
N N 0.0061 0.0033 'International Tables Vol C Tables 4.2.6.8 and 6.1.1.4'
O O 0.0106 0.0060 'International Tables Vol C Tables 4.2.6.8 and 6.1.1.4'
Ni Ni 0.3393 1.1124 'International Tables Vol C Tables 4.2.6.8 and 6.1.1.4'

loop_
_geom_angle_atom_site_label_1
_geom_angle_atom_site_label_2
_geom_angle_atom_site_label_3
_geom_angle
_geom_angle_site_symmetry_1
_geom_angle_site_symmetry_3
N3 C1 N4 112.4(4) . .
N4 C2 C3 107.0(4) . .
C2 C3 N3 108.8(4) . .
O4 C4 O3 121.3(3) . .
O4 C4 C11 119.7(3) . .
O3 C4 C11 118.8(3) . .
O4 C4 Ni1 64.4(2) . 4_646
O3 C4 Ni1 57.08(18) . 4_646
C11 C4 Ni1 170.9(3) . 4_646
C7 C5 C6 120.4(3) . .
C11 C6 C5 121.5(3) . .
C5 C7 C9 117.9(3) . .
C5 C7 C7 122.8(2) . 2_656
C9 C7 C7 119.3(2) . 2_656
C9 C8 C11 118.9(3) . .
C9 C8 C10 116.3(3) . .
C11 C8 C10 124.7(3) . .
C8 C9 C7 122.6(3) . .
O2 C10 O1 120.7(3) . .
O2 C10 C8 120.7(3) . .
O1 C10 C8 118.5(3) . .
O2 C10 Ni1 62.63(19) . .
O1 C10 Ni1 58.07(18) . .
C8 C10 Ni1 174.3(3) . .
C6 C11 C8 118.8(3) . .
C6 C11 C4 117.7(3) . .
C8 C11 C4 123.3(3) . .
N1 C12 N2 112.1(4) . .
C15 C13 C13 112.6(5) . 5_676
C16 C14 N1 109.5(4) . .
C17 C15 C13 113.7(5) . .
C14 C16 N2 107.2(4) . .
N2 C17 C15 111.1(4) . .
C19 C18 N4 115.6(5) . .
C18 C19 C20 111.9(5) . .
C20 C20 C19 116.2(6) 7_677 .
C12 N1 C14 104.9(4) . .
C12 N1 Ni1 122.4(3) . .
C14 N1 Ni1 132.4(3) . .
C12 N2 C16 106.3(4) . .
C12 N2 C17 125.1(4) . .
C16 N2 C17 128.3(4) . .
C1 N3 C3 105.5(4) . .
C1 N3 Ni1 126.7(3) . .
C3 N3 Ni1 127.3(3) . .
C1 N4 C2 106.4(4) . .
C1 N4 C18 127.3(5) . .
C2 N4 C18 126.0(5) . .
N3 Ni1 N1 95.89(14) . .
N3 Ni1 O3 99.16(12) . 4_656
N1 Ni1 O3 96.16(12) . 4_656
N3 Ni1 O1 99.84(11) . .
N1 Ni1 O1 94.64(13) . .
O3 Ni1 O1 157.01(11) 4_656 .
N3 Ni1 O2 161.88(11) . .
N1 Ni1 O2 88.90(12) . .
O3 Ni1 O2 97.68(10) 4_656 .
O1 Ni1 O2 62.27(10) . .
N3 Ni1 O4 92.55(13) . 4_656
N1 Ni1 O4 157.21(12) . 4_656
O3 Ni1 O4 61.54(10) 4_656 4_656
O1 Ni1 O4 104.73(11) . 4_656
O2 Ni1 O4 89.60(11) . 4_656
N3 Ni1 C10 131.15(12) . .
N1 Ni1 C10 91.66(13) . .
O3 Ni1 C10 127.91(11) 4_656 .
O1 Ni1 C10 31.34(10) . .
O2 Ni1 C10 30.93(10) . .
O4 Ni1 C10 98.62(11) 4_656 .
N3 Ni1 C4 98.09(13) . 4_656
N1 Ni1 C4 126.79(13) . 4_656
O3 Ni1 C4 30.95(11) 4_656 4_656
O1 Ni1 C4 132.39(12) . 4_656
O2 Ni1 C4 92.91(11) . 4_656
O4 Ni1 C4 30.64(11) 4_656 4_656
C10 Ni1 C4 115.21(12) . 4_656
C10 O1 Ni1 90.6(2) . .
C10 O2 Ni1 86.4(2) . .
C4 O3 Ni1 92.0(2) . 4_646
C4 O4 Ni1 85.0(2) . 4_646

loop_
_geom_bond_atom_site_label_1
_geom_bond_atom_site_label_2
_geom_bond_distance
_geom_bond_site_symmetry_2
C1 N3 1.305(5) .
C1 N4 1.325(5) .
C2 N4 1.351(6) .
C2 C3 1.354(7) .
C3 N3 1.357(5) .
C4 O4 1.252(4) .
C4 O3 1.259(5) .
C4 C11 1.505(5) .
C4 Ni1 2.447(4) 4_646
C5 C7 1.376(5) .
C5 C6 1.389(5) .
C6 C11 1.387(5) .
C7 C9 1.398(5) .
C7 C7 1.506(7) 2_656
C8 C9 1.382(5) .
C8 C11 1.397(5) .
C8 C10 1.495(5) .
C10 O2 1.258(4) .
C10 O1 1.270(4) .
C10 Ni1 2.442(4) .
C12 N1 1.319(5) .
C12 N2 1.339(6) .
C13 C15 1.521(7) .
C13 C13 1.525(9) 5_676
C14 C16 1.343(7) .
C14 N1 1.374(5) .
C15 C17 1.506(7) .
C16 N2 1.362(6) .
C17 N2 1.475(6) .
C18 C19 1.461(7) .
C18 N4 1.472(6) .
C19 C20 1.515(7) .
C20 C20 1.462(10) 7_677
N1 Ni1 2.032(4) .
N3 Ni1 2.029(3) .
Ni1 O3 2.055(2) 4_656
Ni1 O1 2.073(3) .
Ni1 O2 2.173(3) .
Ni1 O4 2.215(3) 4_656
Ni1 C4 2.447(4) 4_656
O3 Ni1 2.055(2) 4_646
O4 Ni1 2.215(3) 4_646

loop_
_geom_torsion_atom_site_label_1
_geom_torsion_atom_site_label_2
_geom_torsion_atom_site_label_3
_geom_torsion_atom_site_label_4
_geom_torsion
_geom_torsion_site_symmetry_1
_geom_torsion_site_symmetry_4
N4 C2 C3 N3 -0.1(6) . .
C7 C5 C6 C11 0.0(6) . .
C6 C5 C7 C9 -0.4(6) . .
C6 C5 C7 C7 179.3(4) . 2_656
C11 C8 C9 C7 -1.6(6) . .
C10 C8 C9 C7 174.6(3) . .
C5 C7 C9 C8 1.3(6) . .
C7 C7 C9 C8 -178.5(4) 2_656 .
C9 C8 C10 O2 -143.5(4) . .
C11 C8 C10 O2 32.4(6) . .
C9 C8 C10 O1 32.5(5) . .
C11 C8 C10 O1 -151.6(4) . .
C9 C8 C10 Ni1 -19(3) . .
C11 C8 C10 Ni1 157(3) . .
C5 C6 C11 C8 -0.4(6) . .
C5 C6 C11 C4 174.6(4) . .
C9 C8 C11 C6 1.2(5) . .
C10 C8 C11 C6 -174.7(4) . .
C9 C8 C11 C4 -173.6(3) . .
C10 C8 C11 C4 10.6(6) . .
O4 C4 C11 C6 46.0(5) . .
O3 C4 C11 C6 -129.2(4) . .
Ni1 C4 C11 C6 -68.3(18) 4_646 .
O4 C4 C11 C8 -139.2(4) . .
O3 C4 C11 C8 45.6(5) . .
Ni1 C4 C11 C8 106.4(16) 4_646 .
C13 C13 C15 C17 179.5(5) 5_676 .
N1 C14 C16 N2 1.9(6) . .
C13 C15 C17 N2 -68.8(6) . .
N4 C18 C19 C20 -179.7(5) . .
C18 C19 C20 C20 172.2(7) . 7_677
N2 C12 N1 C14 -0.1(5) . .
N2 C12 N1 Ni1 174.3(3) . .
C16 C14 N1 C12 -1.1(5) . .
C16 C14 N1 Ni1 -174.8(3) . .
N1 C12 N2 C16 1.2(5) . .
N1 C12 N2 C17 175.8(4) . .
C14 C16 N2 C12 -1.9(6) . .
C14 C16 N2 C17 -176.2(5) . .
C15 C17 N2 C12 -78.9(6) . .
C15 C17 N2 C16 94.4(6) . .
N4 C1 N3 C3 0.8(5) . .
N4 C1 N3 Ni1 -171.4(3) . .
C2 C3 N3 C1 -0.4(6) . .
C2 C3 N3 Ni1 171.7(4) . .
N3 C1 N4 C2 -0.9(6) . .
N3 C1 N4 C18 173.4(4) . .
C3 C2 N4 C1 0.6(6) . .
C3 C2 N4 C18 -173.8(5) . .
C19 C18 N4 C1 109.9(6) . .
C19 C18 N4 C2 -76.9(8) . .
C1 N3 Ni1 N1 -117.2(4) . .
C3 N3 Ni1 N1 72.3(4) . .
C1 N3 Ni1 O3 -20.0(4) . 4_656
C3 N3 Ni1 O3 169.5(4) . 4_656
C1 N3 Ni1 O1 147.0(4) . .
C3 N3 Ni1 O1 -23.4(4) . .
C1 N3 Ni1 O2 138.1(4) . .
C3 N3 Ni1 O2 -32.4(7) . .
C1 N3 Ni1 O4 41.6(4) . 4_656
C3 N3 Ni1 O4 -128.9(4) . 4_656
C1 N3 Ni1 C10 145.4(3) . .
C3 N3 Ni1 C10 -25.1(5) . .
C1 N3 Ni1 C4 11.3(4) . 4_656
C3 N3 Ni1 C4 -159.2(4) . 4_656
C12 N1 Ni1 N3 105.1(3) . .
C14 N1 Ni1 N3 -82.1(4) . .
C12 N1 Ni1 O3 5.2(3) . 4_656
C14 N1 Ni1 O3 178.0(4) . 4_656
C12 N1 Ni1 O1 -154.4(3) . .
C14 N1 Ni1 O1 18.3(4) . .
C12 N1 Ni1 O2 -92.4(3) . .
C14 N1 Ni1 O2 80.4(4) . .
C12 N1 Ni1 O4 -6.0(6) . 4_656
C14 N1 Ni1 O4 166.7(3) . 4_656
C12 N1 Ni1 C10 -123.2(3) . .
C14 N1 Ni1 C10 49.5(4) . .
C12 N1 Ni1 C4 0.4(4) . 4_656
C14 N1 Ni1 C4 173.2(4) . 4_656
O2 C10 Ni1 N3 -175.6(2) . .
O1 C10 Ni1 N3 3.1(3) . .
C8 C10 Ni1 N3 57(3) . .
O2 C10 Ni1 N1 85.1(2) . .
O1 C10 Ni1 N1 -96.2(2) . .
C8 C10 Ni1 N1 -42(3) . .
O2 C10 Ni1 O3 -14.0(3) . 4_656
O1 C10 Ni1 O3 164.7(2) . 4_656
C8 C10 Ni1 O3 -141(3) . 4_656
O2 C10 Ni1 O1 -178.7(4) . .
C8 C10 Ni1 O1 54(3) . .
O1 C10 Ni1 O2 178.7(4) . .
C8 C10 Ni1 O2 -127(3) . .
O2 C10 Ni1 O4 -74.5(2) . 4_656
O1 C10 Ni1 O4 104.2(2) . 4_656
C8 C10 Ni1 O4 159(3) . 4_656
O2 C10 Ni1 C4 -47.4(3) . 4_656
O1 C10 Ni1 C4 131.3(2) . 4_656
C8 C10 Ni1 C4 -174(3) . 4_656
O2 C10 O1 Ni1 1.3(4) . .
C8 C10 O1 Ni1 -174.7(3) . .
N3 Ni1 O1 C10 -177.6(2) . .
N1 Ni1 O1 C10 85.6(2) . .
O3 Ni1 O1 C10 -32.3(4) 4_656 .
O2 Ni1 O1 C10 -0.7(2) . .
O4 Ni1 O1 C10 -82.3(2) 4_656 .
C4 Ni1 O1 C10 -67.0(3) 4_656 .
O1 C10 O2 Ni1 -1.3(4) . .
C8 C10 O2 Ni1 174.7(3) . .
N3 Ni1 O2 C10 10.7(5) . .
N1 Ni1 O2 C10 -95.1(2) . .
O3 Ni1 O2 C10 168.9(2) 4_656 .
O1 Ni1 O2 C10 0.7(2) . .
O4 Ni1 O2 C10 107.7(2) 4_656 .
C4 Ni1 O2 C10 138.1(2) 4_656 .
O4 C4 O3 Ni1 -4.6(4) . 4_646
C11 C4 O3 Ni1 170.5(3) . 4_646
O3 C4 O4 Ni1 4.3(3) . 4_646
C11 C4 O4 Ni1 -170.8(3) . 4_646
